data_7037897
loop_
_publ_author_name
'Piccinelli, Fabio'
'Leonzio, Marco'
'Bettinelli, Marco'
'Monari, Magda'
'Grazioli, Cristian'
'Melchior, Andrea'
'Tolazzi, Marilena'

_publ_section_title
;
 Tuning of the sensing properties of luminescent Eu(3+) complexes towards
 the nitrate anion.
;
_journal_issue 8
_journal_name_full 'Dalton transactions (Cambridge, England : 2003)'
_journal_page_first 3310
_journal_page_last 3318
_journal_paper_doi 10.1039/c5dt04665c
_journal_volume 45
_journal_year 2016
_chemical_formula_sum 'C19.2 H22.4 Eu N7 O9.4'
_chemical_formula_weight 653.60
_space_group_crystal_system triclinic
_space_group_IT_number 2
_space_group_name_Hall '-P 1'
_space_group_name_H-M_alt 'P -1'
_symmetry_space_group_name_Hall '-P 1'
_symmetry_space_group_name_H-M 'P -1'
_atom_sites_solution_hydrogens geom
_audit_creation_method SHELXL-2014/7
_audit_update_record
;
2015-12-31 deposited with the CCDC.
2016-01-05 downloaded from the CCDC.
;
_cell_angle_alpha 78.020(1)
_cell_angle_beta 76.941(1)
_cell_angle_gamma 86.008(1)
_cell_formula_units_Z 4
_cell_length_a 9.7469(6)
_cell_length_b 13.7146(8)
_cell_length_c 20.0061(12)
_cell_measurement_reflns_used 7770
_cell_measurement_temperature 293(2)
_cell_measurement_theta_max 25.64
_cell_measurement_theta_min 2.36
_cell_volume 2547.7(3)
_computing_cell_refinement 'Bruker SAINT'
_computing_data_collection 'Bruker APEX2'
_computing_data_reduction 'Bruker SAINT'
_computing_molecular_graphics 'Bruker SHELXTL'
_computing_publication_material 'Bruker SHELXTL'
_computing_structure_refinement 'SHELXL-2014/7 (Sheldrick, 2014)'
_computing_structure_solution 'SHELXS-97 (Sheldrick, 2008)'
_diffrn_ambient_temperature 293(2)
_diffrn_measured_fraction_theta_full 0.998
_diffrn_measured_fraction_theta_max 0.993
_diffrn_measurement_device_type 'Bruker Apex-II CCD'
_diffrn_measurement_method 'phi and omega scans'
_diffrn_radiation_type MoK\a
_diffrn_radiation_wavelength 0.71073
_diffrn_reflns_av_R_equivalents 0.0282
_diffrn_reflns_av_unetI/netI 0.0362
_diffrn_reflns_laue_measured_fraction_full 0.998
_diffrn_reflns_laue_measured_fraction_max 0.993
_diffrn_reflns_limit_h_max 12
_diffrn_reflns_limit_h_min -12
_diffrn_reflns_limit_k_max 17
_diffrn_reflns_limit_k_min -17
_diffrn_reflns_limit_l_max 25
_diffrn_reflns_limit_l_min -25
_diffrn_reflns_number 27988
_diffrn_reflns_point_group_measured_fraction_full 0.998
_diffrn_reflns_point_group_measured_fraction_max 0.993
_diffrn_reflns_theta_full 25.242
_diffrn_reflns_theta_max 26.999
_diffrn_reflns_theta_min 1.518
_exptl_absorpt_coefficient_mu 2.524
_exptl_absorpt_correction_T_max 0.693
_exptl_absorpt_correction_T_min 0.486
_exptl_absorpt_correction_type multi-scan
_exptl_absorpt_process_details SADABS
_exptl_crystal_colour colorless
_exptl_crystal_density_diffrn 1.704
_exptl_crystal_description plate
_exptl_crystal_F_000 1299
_exptl_crystal_size_max 0.30
_exptl_crystal_size_mid 0.25
_exptl_crystal_size_min 0.15
_refine_diff_density_max 0.786
_refine_diff_density_min -0.578
_refine_diff_density_rms 0.083
_refine_ls_extinction_method none
_refine_ls_goodness_of_fit_ref 1.032
_refine_ls_hydrogen_treatment constr
_refine_ls_matrix_type full
_refine_ls_number_parameters 642
_refine_ls_number_reflns 11068
_refine_ls_number_restraints 5
_refine_ls_restrained_S_all 1.034
_refine_ls_R_factor_all 0.0510
_refine_ls_R_factor_gt 0.0346
_refine_ls_shift/su_max 0.003
_refine_ls_shift/su_mean 0.000
_refine_ls_structure_factor_coef Fsqd
_refine_ls_weighting_details 'w=1/[\s^2^(Fo^2^)+(0.0423P)^2^+1.3661P] where P=(Fo^2^+2Fc^2^)/3'
_refine_ls_weighting_scheme calc
_refine_ls_wR_factor_gt 0.0836
_refine_ls_wR_factor_ref 0.0916
_reflns_Friedel_coverage 0.000
_reflns_number_gt 8335
_reflns_number_total 11068
_reflns_threshold_expression 'I > 2\s(I)'
_cod_data_source_file c5dt04665c2.cif
_cod_data_source_block compEuL3
_cod_depositor_comments 'Adding full bibliography for 7037897.cif.'
_cod_original_formula_sum 'C19.20 H22.40 Eu N7 O9.40'
_cod_database_code 7037897
_shelx_shelxl_version_number 2014/7
_shelx_space_group_comment
;
The symmetry employed for this shelxl refinement is uniquely defined
by the following loop, which should always be used as a source of
symmetry information in preference to the above space-group names.
They are only intended as comments.
;

loop_
_space_group_symop_operation_xyz
'x, y, z'
'-x, -y, -z'

loop_
_atom_site_label
_atom_site_type_symbol
_atom_site_fract_x
_atom_site_fract_y
_atom_site_fract_z
_atom_site_U_iso_or_equiv
_atom_site_adp_type
_atom_site_occupancy
_atom_site_site_symmetry_order
_atom_site_calc_flag
_atom_site_refinement_flags_posn
_atom_site_refinement_flags_adp
_atom_site_refinement_flags_occupancy
_atom_site_disorder_assembly
_atom_site_disorder_group
Eu2 Eu 0.22034(2) 0.71691(2) 0.05904(2) 0.05152(8) Uani 1 1 d . . . . .
O13 O 0.2810(4) 0.8113(3) -0.0657(2) 0.0960(13) Uani 1 1 d . . . . .
O14 O 0.1056(5) 0.8695(3) -0.0025(2) 0.1102(16) Uani 1 1 d . . . . .
O16 O 0.2556(5) 0.5972(3) -0.0242(2) 0.0898(12) Uani 1 1 d . . . . .
O17 O 0.0502(4) 0.6611(3) -0.0012(2) 0.0876(12) Uani 1 1 d . . . . .
O11 O 0.2833(5) 0.7267(3) 0.1698(2) 0.0917(12) Uani 1 1 d . . . . .
O10 O 0.2400(4) 0.8665(3) 0.1069(3) 0.0917(13) Uani 1 1 d . . . . .
O18 O 0.1001(6) 0.5636(4) -0.0765(3) 0.140(2) Uani 1 1 d . . . . .
O15 O 0.1760(6) 0.9458(4) -0.1083(3) 0.155(2) Uani 1 1 d . . . . .
O12 O 0.3190(7) 0.8631(4) 0.2012(3) 0.163(3) Uani 1 1 d . . . . .
N13 N 0.1867(6) 0.8793(4) -0.0589(3) 0.0938(16) Uani 1 1 d . . . . .
N14 N 0.1324(6) 0.6068(4) -0.0350(3) 0.0830(14) Uani 1 1 d . . . . .
N12 N 0.2821(6) 0.8190(4) 0.1622(3) 0.0928(16) Uani 1 1 d . . . . .
N11 N -0.0323(4) 0.7312(3) 0.1336(2) 0.0603(10) Uani 1 1 d . . . . .
N9 N 0.3993(4) 0.5749(3) 0.0835(2) 0.0600(10) Uani 1 1 d . . . . .
N10 N 0.4847(4) 0.7622(3) 0.0215(2) 0.0648(11) Uani 1 1 d . . . . .
N8 N 0.1237(5) 0.5600(3) 0.1445(3) 0.0791(14) Uani 1 1 d . . . . .
C35 C -0.2534(6) 0.8149(5) 0.1631(3) 0.0851(17) Uani 1 1 d . . . . .
H35 H -0.3052 0.8746 0.1609 0.102 Uiso 1 1 calc R U . . .
C26 C 0.5823(5) 0.6890(4) 0.0327(3) 0.0623(12) Uani 1 1 d . . . . .
C32 C -0.0944(5) 0.6451(4) 0.1700(2) 0.0617(12) Uani 1 1 d . . . . .
C25 C 0.5296(6) 0.5899(4) 0.0654(3) 0.0680(14) Uani 1 1 d . . . . .
H25 H 0.5929 0.5370 0.0731 0.082 Uiso 1 1 calc R U . . .
C33 C -0.2358(6) 0.6415(5) 0.2016(3) 0.0730(14) Uani 1 1 d . . . . .
H33 H -0.2758 0.5811 0.2256 0.088 Uiso 1 1 calc R U . . .
C36 C -0.1105(6) 0.8140(4) 0.1312(3) 0.0747(15) Uani 1 1 d . . . . .
H36 H -0.0686 0.8739 0.1074 0.090 Uiso 1 1 calc R U . . .
C31 C -0.0040(6) 0.5566(4) 0.1748(3) 0.0753(15) Uani 1 1 d . . . . .
H31 H -0.0413 0.4963 0.2008 0.090 Uiso 1 1 calc R U . . .
C27 C 0.7237(5) 0.7064(5) 0.0131(3) 0.0823(17) Uani 1 1 d . . . . .
H27 H 0.7884 0.6546 0.0211 0.099 Uiso 1 1 calc R U . . .
C34 C -0.3166(6) 0.7272(5) 0.1975(3) 0.0818(17) Uani 1 1 d . . . . .
H34 H -0.4124 0.7259 0.2177 0.098 Uiso 1 1 calc R U . . .
C30 C 0.5299(6) 0.8530(4) -0.0097(4) 0.0865(18) Uani 1 1 d . . . . .
H30 H 0.4636 0.9034 -0.0184 0.104 Uiso 1 1 calc R U . . .
C29 C 0.6725(6) 0.8760(5) -0.0300(4) 0.100(2) Uani 1 1 d . . . . .
H29 H 0.7011 0.9407 -0.0508 0.121 Uiso 1 1 calc R U . . .
C28 C 0.7693(6) 0.8000(6) -0.0184(4) 0.096(2) Uani 1 1 d . . . . .
H28 H 0.8652 0.8124 -0.0319 0.116 Uiso 1 1 calc R U . . .
Eu1 Eu 0.68273(2) 0.23660(2) 0.53220(2) 0.04437(7) Uani 1 1 d . . . . .
O1 O 0.9114(3) 0.1666(2) 0.47061(17) 0.0591(8) Uani 1 1 d . . . . .
O2 O 0.7235(3) 0.0967(2) 0.46621(17) 0.0596(8) Uani 1 1 d . . . . .
O3 O 0.9294(4) 0.0371(3) 0.4240(2) 0.0958(13) Uani 1 1 d . . . . .
O4 O 0.7080(4) 0.3101(3) 0.40486(19) 0.0737(10) Uani 1 1 d . . . . .
O5 O 0.8432(4) 0.3775(2) 0.4512(2) 0.0711(10) Uani 1 1 d . . . . .
O9 O 0.6104(3) 0.4020(2) 0.56090(17) 0.0619(8) Uani 1 1 d . . . . .
O7 O 0.5322(4) 0.2775(2) 0.64207(18) 0.0743(10) Uani 1 1 d . . . . .
O8 O 0.4827(6) 0.4279(3) 0.6590(3) 0.150(3) Uani 1 1 d . . . . .
O6 O 0.8565(5) 0.4190(3) 0.3399(2) 0.1140(17) Uani 1 1 d . . . . .
N5 N 0.8580(4) 0.0987(3) 0.4525(2) 0.0569(9) Uani 1 1 d . . . . .
N6 N 0.8048(5) 0.3708(3) 0.3966(2) 0.0696(12) Uani 1 1 d . . . . .
N7 N 0.5399(5) 0.3710(3) 0.6220(2) 0.0756(13) Uani 1 1 d . . . . .
N1 N 0.7534(4) 0.0872(2) 0.61793(19) 0.0497(8) Uani 1 1 d . . . . .
N2 N 0.4998(4) 0.1003(2) 0.5857(2) 0.0505(9) Uani 1 1 d . . . . .
N4 N 0.8693(4) 0.2692(3) 0.5983(2) 0.0567(9) Uani 1 1 d . . . . .
N3 N 0.4387(3) 0.2705(2) 0.5008(2) 0.0511(9) Uani 1 1 d . . . . .
C7 C 0.3848(5) 0.1059(3) 0.5657(2) 0.0548(11) Uani 1 1 d . . . . .
H7 H 0.3241 0.0526 0.5808 0.066 Uiso 1 1 calc R U . . .
C8 C 0.3464(4) 0.1955(3) 0.5190(2) 0.0505(10) Uani 1 1 d . . . . .
C1 C 0.6860(5) -0.0092(3) 0.6244(2) 0.0550(11) Uani 1 1 d . . . . .
H1 H 0.7155 -0.0296 0.5790 0.066 Uiso 1 1 calc R U . . .
C13 C 0.8518(5) 0.0946(3) 0.6490(2) 0.0565(11) Uani 1 1 d . . . . .
H13 H 0.8810 0.0389 0.6782 0.068 Uiso 1 1 calc R U . . .
C14 C 0.9190(5) 0.1904(4) 0.6389(2) 0.0599(12) Uani 1 1 d . . . . .
C9 C 0.2220(5) 0.2035(4) 0.4955(3) 0.0613(12) Uani 1 1 d . . . . .
H9 H 0.1624 0.1496 0.5068 0.074 Uiso 1 1 calc R U . . .
C11 C 0.2785(5) 0.3691(4) 0.4390(3) 0.0657(13) Uani 1 1 d . . . . .
H11 H 0.2568 0.4302 0.4128 0.079 Uiso 1 1 calc R U . . .
C10 C 0.1880(5) 0.2916(4) 0.4552(3) 0.0678(13) Uani 1 1 d . . . . .
H10 H 0.1048 0.2986 0.4391 0.081 Uiso 1 1 calc R U . . .
C2 C 0.5280(5) 0.0115(3) 0.6365(2) 0.0582(12) Uani 1 1 d . . . . .
H2 H 0.4820 -0.0456 0.6294 0.070 Uiso 1 1 calc R U . . .
C3 C 0.4671(6) 0.0293(4) 0.7098(3) 0.0721(14) Uani 1 1 d . . . . .
H3A H 0.3662 0.0412 0.7159 0.086 Uiso 1 1 calc R U . . .
H3B H 0.5084 0.0879 0.7165 0.086 Uiso 1 1 calc R U . . .
C6 C 0.7197(6) -0.0964(3) 0.6799(3) 0.0684(14) Uani 1 1 d . . . . .
H6A H 0.6864 -0.1573 0.6722 0.082 Uiso 1 1 calc R U . . .
H6B H 0.8211 -0.1033 0.6746 0.082 Uiso 1 1 calc R U . . .
C12 C 0.4023(5) 0.3548(3) 0.4624(3) 0.0623(12) Uani 1 1 d . . . . .
H12 H 0.4639 0.4075 0.4504 0.075 Uiso 1 1 calc R U . . .
C18 C 0.9297(5) 0.3572(4) 0.5894(3) 0.0706(14) Uani 1 1 d . . . . .
H18 H 0.8967 0.4121 0.5609 0.085 Uiso 1 1 calc R U . . .
C5 C 0.6537(7) -0.0842(4) 0.7546(3) 0.0815(16) Uani 1 1 d . . . . .
H5A H 0.6693 -0.1451 0.7869 0.098 Uiso 1 1 calc R U . . .
H5B H 0.6993 -0.0306 0.7655 0.098 Uiso 1 1 calc R U . . .
C17 C 1.0375(7) 0.3705(5) 0.6200(3) 0.0872(18) Uani 1 1 d . . . . .
H17 H 1.0750 0.4331 0.6135 0.105 Uiso 1 1 calc R U . . .
C15 C 1.0303(6) 0.1975(5) 0.6713(3) 0.0797(16) Uani 1 1 d . . . . .
H15 H 1.0634 0.1421 0.6993 0.096 Uiso 1 1 calc R U . . .
C4 C 0.4971(7) -0.0613(4) 0.7643(3) 0.0919(19) Uani 1 1 d . . . . .
H4A H 0.4602 -0.0481 0.8109 0.110 Uiso 1 1 calc R U . . .
H4B H 0.4496 -0.1187 0.7598 0.110 Uiso 1 1 calc R U . . .
C16 C 1.0885(7) 0.2891(6) 0.6603(3) 0.102(2) Uani 1 1 d . . . . .
H16 H 1.1636 0.2961 0.6804 0.123 Uiso 1 1 calc R U . . .
C19A C 0.2066(8) 0.4754(6) 0.1724(4) 0.057(2) Uiso 0.602(5) 1 d . . P A 1
H19A H 0.1499 0.4155 0.1835 0.068 Uiso 0.602(5) 1 calc R U P A 1
C24A C 0.2604(10) 0.4827(7) 0.2365(5) 0.081(3) Uiso 0.602(5) 1 d . . P A 1
H24A H 0.1814 0.4813 0.2761 0.097 Uiso 0.602(5) 1 calc R U P A 1
H24B H 0.3069 0.5457 0.2282 0.097 Uiso 0.602(5) 1 calc R U P A 1
C21A C 0.4297(10) 0.3805(7) 0.1293(5) 0.073(2) Uiso 0.602(5) 1 d . . P A 1
H21A H 0.3836 0.3177 0.1361 0.088 Uiso 0.602(5) 1 calc R U P A 1
H21B H 0.5115 0.3821 0.0911 0.088 Uiso 0.602(5) 1 calc R U P A 1
C20A C 0.3269(9) 0.4675(6) 0.1094(4) 0.056(2) Uiso 0.602(5) 1 d . . P A 1
H20A H 0.2866 0.4536 0.0718 0.068 Uiso 0.602(5) 1 calc R U P A 1
C23A C 0.3643(14) 0.3966(10) 0.2539(7) 0.084(4) Uiso 0.602(5) 1 d . . P A 1
H23A H 0.4043 0.4078 0.2918 0.101 Uiso 0.602(5) 1 calc R U P A 1
H23B H 0.3134 0.3348 0.2699 0.101 Uiso 0.602(5) 1 calc R U P A 1
C22A C 0.4769(11) 0.3864(8) 0.1950(5) 0.089(3) Uiso 0.602(5) 1 d . . P A 1
H22A H 0.5320 0.3267 0.2079 0.107 Uiso 0.602(5) 1 calc R U P A 1
H22B H 0.5381 0.4429 0.1849 0.107 Uiso 0.602(5) 1 calc R U P A 1
C19B C 0.2252(12) 0.4616(8) 0.1212(6) 0.054(3) Uiso 0.398(5) 1 d . . P A 2
H19B H 0.2226 0.4562 0.0734 0.064 Uiso 0.398(5) 1 calc R U P A 2
C24B C 0.1788(14) 0.3697(10) 0.1700(7) 0.071(4) Uiso 0.398(5) 1 d . . P A 2
H24C H 0.2308 0.3145 0.1517 0.086 Uiso 0.398(5) 1 calc R U P A 2
H24D H 0.0802 0.3618 0.1711 0.086 Uiso 0.398(5) 1 calc R U P A 2
C21B C 0.3906(15) 0.4833(10) 0.1985(7) 0.074(4) Uiso 0.398(5) 1 d . . P A 2
H21C H 0.3388 0.5391 0.2160 0.089 Uiso 0.398(5) 1 calc R U P A 2
H21D H 0.4892 0.4886 0.1989 0.089 Uiso 0.398(5) 1 calc R U P A 2
C20B C 0.3745(12) 0.4851(9) 0.1251(6) 0.049(3) Uiso 0.398(5) 1 d . . P A 2
H20B H 0.4409 0.4362 0.1053 0.059 Uiso 0.398(5) 1 calc R U P A 2
C23B C 0.1947(17) 0.3612(13) 0.2437(8) 0.093(5) Uiso 0.398(5) 1 d . . P A 2
H23C H 0.1302 0.4085 0.2654 0.111 Uiso 0.398(5) 1 calc R U P A 2
H23D H 0.1688 0.2948 0.2698 0.111 Uiso 0.398(5) 1 calc R U P A 2
C22B C 0.330(2) 0.3788(14) 0.2478(10) 0.081(6) Uiso 0.398(5) 1 d . . P A 2
H22C H 0.3914 0.3244 0.2341 0.098 Uiso 0.398(5) 1 calc R U P A 2
H22D H 0.3308 0.3798 0.2960 0.098 Uiso 0.398(5) 1 calc R U P A 2
C38 C 0.9028(13) 0.1230(10) 0.2466(7) 0.168(5) Uiso 0.8 1 d D . P . .
O19 O 0.8685(13) 0.0420(8) 0.2742(6) 0.251(5) Uiso 0.8 1 d D . P . .
C39 C 0.8326(17) 0.2196(8) 0.2491(8) 0.211(7) Uiso 0.8 1 d D . P . .
H39A H 0.8929 0.2710 0.2193 0.317 Uiso 0.8 1 calc R U P . .
H39B H 0.7464 0.2213 0.2332 0.317 Uiso 0.8 1 calc R U P . .
H39C H 0.8122 0.2303 0.2963 0.317 Uiso 0.8 1 calc R U P . .
C37 C 1.0152(17) 0.1510(12) 0.1848(8) 0.277(10) Uiso 0.8 1 d D . P . .
H37A H 1.0215 0.2223 0.1730 0.416 Uiso 0.8 1 calc R U P . .
H37B H 1.1030 0.1222 0.1944 0.416 Uiso 0.8 1 calc R U P . .
H37C H 0.9950 0.1270 0.1464 0.416 Uiso 0.8 1 calc R U P . .

loop_
_atom_site_aniso_label
_atom_site_aniso_U_11
_atom_site_aniso_U_22
_atom_site_aniso_U_33
_atom_site_aniso_U_23
_atom_site_aniso_U_13
_atom_site_aniso_U_12
Eu2 0.04195(12) 0.03931(12) 0.07090(17) -0.01015(11) -0.00891(11) 0.00221(9)
O13 0.065(2) 0.113(3) 0.088(3) 0.010(2) -0.001(2) 0.004(2)
O14 0.118(4) 0.085(3) 0.093(3) 0.009(2) 0.012(3) 0.035(3)
O16 0.095(3) 0.083(3) 0.109(3) -0.043(2) -0.047(3) 0.033(2)
O17 0.062(2) 0.098(3) 0.111(3) -0.030(3) -0.027(2) 0.001(2)
O11 0.119(3) 0.072(3) 0.091(3) -0.024(2) -0.027(2) -0.010(2)
O10 0.084(3) 0.059(2) 0.136(4) -0.038(3) -0.012(3) -0.005(2)
O18 0.177(5) 0.153(5) 0.123(4) -0.055(4) -0.068(4) -0.027(4)
O15 0.167(5) 0.110(4) 0.133(4) 0.057(4) -0.001(4) 0.028(4)
O12 0.219(7) 0.140(5) 0.175(6) -0.102(5) -0.069(5) -0.021(4)
N13 0.078(3) 0.065(3) 0.110(4) 0.019(3) 0.001(3) 0.003(3)
N14 0.101(4) 0.073(3) 0.087(4) -0.017(3) -0.042(3) -0.011(3)
N12 0.094(4) 0.086(4) 0.107(4) -0.044(4) -0.014(3) -0.007(3)
N11 0.057(2) 0.055(2) 0.064(2) -0.0153(19) 0.0014(19) -0.0035(18)
N9 0.063(3) 0.057(2) 0.056(2) -0.0115(19) -0.0100(19) 0.0157(19)
N10 0.047(2) 0.056(2) 0.092(3) -0.019(2) -0.014(2) 0.0017(18)
N8 0.061(3) 0.047(2) 0.124(4) 0.010(2) -0.031(3) -0.008(2)
C35 0.081(4) 0.090(4) 0.075(4) -0.029(3) 0.010(3) 0.014(3)
C26 0.047(3) 0.078(3) 0.070(3) -0.031(3) -0.018(2) 0.015(2)
C32 0.066(3) 0.063(3) 0.055(3) -0.011(2) -0.007(2) -0.014(2)
C25 0.068(3) 0.069(3) 0.064(3) -0.013(3) -0.017(3) 0.029(3)
C33 0.071(3) 0.088(4) 0.058(3) -0.017(3) -0.002(3) -0.019(3)
C36 0.074(3) 0.064(3) 0.076(4) -0.018(3) 0.008(3) 0.003(3)
C31 0.070(3) 0.064(3) 0.086(4) 0.012(3) -0.021(3) -0.025(3)
C27 0.045(3) 0.112(5) 0.092(4) -0.028(4) -0.016(3) 0.011(3)
C34 0.066(3) 0.109(5) 0.063(3) -0.024(3) 0.011(3) -0.012(3)
C30 0.053(3) 0.068(4) 0.133(5) -0.020(4) -0.007(3) -0.003(3)
C29 0.068(4) 0.092(5) 0.138(6) -0.031(4) -0.003(4) -0.024(3)
C28 0.045(3) 0.130(6) 0.113(5) -0.029(5) -0.009(3) -0.007(4)
Eu1 0.03883(11) 0.03304(11) 0.05843(14) -0.01060(9) -0.00091(9) -0.00885(8)
O1 0.0463(17) 0.0515(18) 0.079(2) -0.0193(16) -0.0052(15) -0.0101(14)
O2 0.0557(19) 0.0523(18) 0.072(2) -0.0232(16) -0.0006(16) -0.0171(15)
O3 0.088(3) 0.074(2) 0.120(3) -0.051(2) 0.017(2) 0.002(2)
O4 0.062(2) 0.074(2) 0.076(2) -0.0014(19) -0.0027(17) -0.0238(18)
O5 0.078(2) 0.052(2) 0.076(2) -0.0117(18) 0.002(2) -0.0175(17)
O9 0.0621(19) 0.0410(16) 0.071(2) -0.0104(15) 0.0108(17) -0.0097(14)
O7 0.089(3) 0.0417(18) 0.075(2) -0.0095(16) 0.0189(19) -0.0148(17)
O8 0.205(6) 0.063(3) 0.132(4) -0.040(3) 0.088(4) -0.010(3)
O6 0.145(4) 0.109(3) 0.069(3) 0.006(2) 0.015(3) -0.068(3)
N5 0.062(2) 0.042(2) 0.059(2) -0.0134(18) 0.0058(19) -0.0049(18)
N6 0.076(3) 0.053(2) 0.066(3) -0.005(2) 0.008(2) -0.013(2)
N7 0.082(3) 0.048(2) 0.082(3) -0.022(2) 0.023(2) -0.007(2)
N1 0.049(2) 0.0425(19) 0.053(2) -0.0131(16) 0.0024(17) -0.0073(15)
N2 0.045(2) 0.0345(18) 0.069(2) -0.0126(16) -0.0026(17) -0.0078(14)
N4 0.056(2) 0.048(2) 0.068(3) -0.0253(19) -0.0024(19) -0.0090(17)
N3 0.0409(18) 0.0399(19) 0.070(2) -0.0084(17) -0.0072(17) -0.0093(15)
C7 0.048(3) 0.043(2) 0.072(3) -0.018(2) 0.000(2) -0.0153(19)
C8 0.039(2) 0.047(2) 0.065(3) -0.020(2) -0.0007(19) -0.0054(18)
C1 0.068(3) 0.034(2) 0.058(3) -0.0082(19) -0.005(2) -0.003(2)
C13 0.060(3) 0.056(3) 0.051(3) -0.011(2) -0.005(2) -0.003(2)
C14 0.062(3) 0.068(3) 0.052(3) -0.021(2) -0.006(2) -0.009(2)
C9 0.045(2) 0.060(3) 0.081(3) -0.026(3) -0.003(2) -0.012(2)
C11 0.054(3) 0.060(3) 0.082(4) -0.010(3) -0.016(3) 0.001(2)
C10 0.046(3) 0.079(4) 0.083(4) -0.026(3) -0.015(2) 0.003(2)
C2 0.061(3) 0.038(2) 0.069(3) -0.004(2) -0.002(2) -0.018(2)
C3 0.067(3) 0.057(3) 0.076(4) -0.002(3) 0.009(3) -0.006(2)
C6 0.083(4) 0.040(2) 0.077(4) -0.007(2) -0.009(3) -0.005(2)
C12 0.051(3) 0.047(3) 0.085(4) -0.006(2) -0.012(2) -0.008(2)
C18 0.072(3) 0.061(3) 0.084(4) -0.031(3) -0.006(3) -0.020(3)
C5 0.106(5) 0.059(3) 0.069(4) 0.007(3) -0.010(3) -0.011(3)
C17 0.104(5) 0.083(4) 0.089(4) -0.036(4) -0.024(4) -0.037(4)
C15 0.081(4) 0.095(4) 0.070(4) -0.023(3) -0.021(3) -0.015(3)
C4 0.100(5) 0.075(4) 0.078(4) 0.006(3) 0.014(3) -0.018(3)
C16 0.107(5) 0.134(6) 0.084(5) -0.038(4) -0.030(4) -0.046(5)

loop_
_atom_type_symbol
_atom_type_description
_atom_type_scat_dispersion_real
_atom_type_scat_dispersion_imag
_atom_type_scat_source
C C 0.0033 0.0016 'International Tables Vol C Tables 4.2.6.8 and 6.1.1.4'
Eu Eu -0.1578 3.6682 'International Tables Vol C Tables 4.2.6.8 and 6.1.1.4'
N N 0.0061 0.0033 'International Tables Vol C Tables 4.2.6.8 and 6.1.1.4'
O O 0.0106 0.0060 'International Tables Vol C Tables 4.2.6.8 and 6.1.1.4'
H H 0.0000 0.0000 'International Tables Vol C Tables 4.2.6.8 and 6.1.1.4'

loop_
_geom_angle_atom_site_label_1
_geom_angle_atom_site_label_2
_geom_angle_atom_site_label_3
_geom_angle
O11 Eu2 O10 51.30(15)
O11 Eu2 O17 148.07(14)
O10 Eu2 O17 134.94(15)
O11 Eu2 O13 135.94(14)
O10 Eu2 O13 92.80(17)
O17 Eu2 O13 74.35(14)
O11 Eu2 O14 117.39(15)
O10 Eu2 O14 67.76(17)
O17 Eu2 O14 71.60(16)
O13 Eu2 O14 49.19(14)
O11 Eu2 O16 138.10(14)
O10 Eu2 O16 160.84(16)
O17 Eu2 O16 49.89(13)
O13 Eu2 O16 69.94(15)
O14 Eu2 O16 104.24(15)
O11 Eu2 N8 74.77(15)
O10 Eu2 N8 117.98(17)
O17 Eu2 N8 77.91(15)
O13 Eu2 N8 148.23(16)
O14 Eu2 N8 133.27(15)
O16 Eu2 N8 80.46(16)
O11 Eu2 N9 72.63(13)
O10 Eu2 N9 115.64(15)
O17 Eu2 N9 109.17(14)
O13 Eu2 N9 111.90(13)
O14 Eu2 N9 160.83(14)
O16 Eu2 N9 66.15(12)
N8 Eu2 N9 63.52(13)
O11 Eu2 N11 81.77(14)
O10 Eu2 N11 79.08(13)
O17 Eu2 N11 71.37(13)
O13 Eu2 N11 119.85(13)
O14 Eu2 N11 73.50(14)
O16 Eu2 N11 116.28(14)
N8 Eu2 N11 63.52(14)
N9 Eu2 N11 125.39(13)
O11 Eu2 N10 76.40(14)
O10 Eu2 N10 74.15(13)
O17 Eu2 N10 134.00(14)
O13 Eu2 N10 68.67(13)
O14 Eu2 N10 101.83(15)
O16 Eu2 N10 91.30(14)
N8 Eu2 N10 124.73(13)
N9 Eu2 N10 63.26(13)
N11 Eu2 N10 152.41(12)
O11 Eu2 N12 25.02(15)
O10 Eu2 N12 26.35(14)
O17 Eu2 N12 151.09(15)
O13 Eu2 N12 115.05(17)
O14 Eu2 N12 93.57(18)
O16 Eu2 N12 158.07(15)
N8 Eu2 N12 96.71(17)
N9 Eu2 N12 92.99(16)
N11 Eu2 N12 80.75(14)
N10 Eu2 N12 72.31(14)
O11 Eu2 N14 152.34(13)
O10 Eu2 N14 154.75(16)
O17 Eu2 N14 24.67(13)
O13 Eu2 N14 69.45(15)
O14 Eu2 N14 86.98(16)
O16 Eu2 N14 25.24(13)
N8 Eu2 N14 78.88(15)
N9 Eu2 N14 88.26(14)
N11 Eu2 N14 93.99(15)
N10 Eu2 N14 113.13(15)
N12 Eu2 N14 174.31(16)
N13 O13 Eu2 96.7(3)
N13 O14 Eu2 98.1(3)
N14 O16 Eu2 96.1(3)
N14 O17 Eu2 98.0(3)
N12 O11 Eu2 98.1(4)
N12 O10 Eu2 95.9(3)
O14 N13 O15 123.6(6)
O14 N13 O13 115.8(5)
O15 N13 O13 120.5(6)
O14 N13 Eu2 57.9(3)
O15 N13 Eu2 178.5(5)
O13 N13 Eu2 58.1(3)
O18 N14 O17 123.9(6)
O18 N14 O16 120.1(6)
O17 N14 O16 115.9(5)
O18 N14 Eu2 177.1(5)
O17 N14 Eu2 57.3(3)
O16 N14 Eu2 58.7(3)
O12 N12 O11 124.3(7)
O12 N12 O10 121.3(6)
O11 N12 O10 114.4(5)
O12 N12 Eu2 174.3(5)
O11 N12 Eu2 56.9(3)
O10 N12 Eu2 57.7(3)
C36 N11 C32 117.8(4)
C36 N11 Eu2 124.5(3)
C32 N11 Eu2 117.0(3)
C25 N9 C20B 110.4(6)
C25 N9 C20A 125.8(5)
C25 N9 Eu2 120.8(3)
C20B N9 Eu2 127.8(6)
C20A N9 Eu2 112.4(4)
C30 N10 C26 117.9(4)
C30 N10 Eu2 123.6(3)
C26 N10 Eu2 118.5(3)
C31 N8 C19A 112.9(5)
C31 N8 C19B 125.4(6)
C31 N8 Eu2 120.1(4)
C19A N8 Eu2 126.1(4)
C19B N8 Eu2 107.9(5)
C34 C35 C36 119.3(6)
N10 C26 C27 122.0(5)
N10 C26 C25 116.6(4)
C27 C26 C25 121.3(5)
N11 C32 C33 122.1(5)
N11 C32 C31 116.4(4)
C33 C32 C31 121.4(5)
N9 C25 C26 120.7(4)
C34 C33 C32 119.6(5)
N11 C36 C35 122.5(5)
N8 C31 C32 121.1(5)
C28 C27 C26 119.7(6)
C33 C34 C35 118.5(5)
N10 C30 C29 122.9(6)
C28 C29 C30 117.8(6)
C27 C28 C29 119.6(5)
O9 Eu1 O7 51.15(10)
O9 Eu1 O4 90.02(12)
O7 Eu1 O4 134.26(12)
O9 Eu1 O2 159.93(12)
O7 Eu1 O2 139.22(10)
O4 Eu1 O2 71.80(11)
O9 Eu1 O1 133.21(10)
O7 Eu1 O1 148.97(12)
O4 Eu1 O1 73.81(11)
O2 Eu1 O1 50.68(10)
O9 Eu1 N1 124.42(11)
O7 Eu1 N1 82.00(11)
O4 Eu1 N1 143.34(12)
O2 Eu1 N1 75.33(11)
O1 Eu1 N1 73.01(11)
O9 Eu1 N2 114.97(10)
O7 Eu1 N2 71.15(11)
O4 Eu1 N2 116.95(12)
O2 Eu1 N2 68.44(10)
O1 Eu1 N2 111.46(10)
N1 Eu1 N2 63.11(12)
O9 Eu1 N3 76.17(11)
O7 Eu1 N3 77.50(13)
O4 Eu1 N3 69.32(11)
O2 Eu1 N3 89.14(11)
O1 Eu1 N3 132.41(11)
N1 Eu1 N3 126.27(11)
N2 Eu1 N3 63.32(11)
O9 Eu1 N4 76.82(12)
O7 Eu1 N4 78.05(12)
O4 Eu1 N4 120.32(12)
O2 Eu1 N4 119.39(11)
O1 Eu1 N4 74.69(11)
N1 Eu1 N4 64.19(12)
N2 Eu1 N4 121.40(12)
N3 Eu1 N4 151.27(11)
O9 Eu1 O5 67.81(10)
O7 Eu1 O5 116.48(11)
O4 Eu1 O5 49.23(12)
O2 Eu1 O5 104.18(11)
O1 Eu1 O5 68.57(10)
N1 Eu1 O5 127.74(12)
N2 Eu1 O5 166.11(13)
N3 Eu1 O5 105.82(12)
N4 Eu1 O5 72.37(13)
O9 Eu1 N7 25.53(10)
O7 Eu1 N7 25.62(10)
O4 Eu1 N7 112.89(13)
O2 Eu1 N7 160.41(11)
O1 Eu1 N7 148.39(12)
N1 Eu1 N7 103.52(12)
N2 Eu1 N7 93.35(11)
N3 Eu1 N7 75.70(13)
N4 Eu1 N7 75.72(13)
O5 Eu1 N7 92.03(11)
O9 Eu1 N5 154.56(10)
O7 Eu1 N5 152.23(11)
O4 Eu1 N5 72.06(12)
O2 Eu1 N5 25.67(10)
O1 Eu1 N5 25.06(9)
N1 Eu1 N5 71.29(11)
N2 Eu1 N5 89.63(10)
N3 Eu1 N5 112.22(11)
N4 Eu1 N5 96.41(11)
O5 Eu1 N5 86.76(10)
N7 Eu1 N5 172.02(13)
N5 O1 Eu1 96.3(2)
N5 O2 Eu1 96.1(2)
N6 O4 Eu1 100.0(3)
N6 O5 Eu1 95.1(3)
N7 O9 Eu1 96.9(2)
N7 O7 Eu1 95.6(3)
O3 N5 O1 121.9(4)
O3 N5 O2 121.3(4)
O1 N5 O2 116.7(3)
O3 N5 Eu1 175.3(3)
O1 N5 Eu1 58.7(2)
O2 N5 Eu1 58.21(19)
O6 N6 O5 122.5(5)
O6 N6 O4 122.1(5)
O5 N6 O4 115.4(4)
O6 N6 Eu1 175.4(4)
O5 N6 Eu1 60.2(2)
O4 N6 Eu1 55.4(2)
O8 N7 O9 121.6(4)
O8 N7 O7 122.1(4)
O9 N7 O7 116.3(4)
O8 N7 Eu1 178.8(4)
O9 N7 Eu1 57.5(2)
O7 N7 Eu1 58.8(2)
C13 N1 C1 122.1(4)
C13 N1 Eu1 120.1(3)
C1 N1 Eu1 117.5(3)
C7 N2 C2 118.2(4)
C7 N2 Eu1 120.0(3)
C2 N2 Eu1 121.7(3)
C18 N4 C14 117.7(4)
C18 N4 Eu1 124.5(4)
C14 N4 Eu1 117.5(3)
C12 N3 C8 117.2(4)
C12 N3 Eu1 123.8(3)
C8 N3 Eu1 118.7(3)
N2 C7 C8 120.7(4)
N3 C8 C9 122.0(4)
N3 C8 C7 115.9(4)
C9 C8 C7 122.0(4)
N1 C1 C2 106.8(3)
N1 C1 C6 117.3(4)
C2 C1 C6 110.3(4)
N1 C13 C14 120.3(4)
N4 C14 C15 122.4(5)
N4 C14 C13 117.4(4)
C15 C14 C13 120.2(5)
C10 C9 C8 119.2(4)
C10 C11 C12 118.6(5)
C11 C10 C9 118.9(5)
N2 C2 C3 108.9(4)
N2 C2 C1 109.0(3)
C3 C2 C1 111.8(4)
C2 C3 C4 110.3(4)
C5 C6 C1 113.3(4)
N3 C12 C11 123.9(4)
N4 C18 C17 123.4(6)
C4 C5 C6 111.6(5)
C16 C17 C18 118.2(5)
C16 C15 C14 117.5(6)
C5 C4 C3 111.0(4)
C17 C16 C15 120.7(6)
N8 C19A C24A 116.7(7)
N8 C19A C20A 102.3(6)
C24A C19A C20A 112.1(7)
C19A C24A C23A 111.4(9)
C22A C21A C20A 112.0(8)
C19A C20A C21A 110.2(7)
C19A C20A N9 107.1(6)
C21A C20A N9 114.0(7)
C22A C23A C24A 112.9(10)
C23A C22A C21A 114.7(10)
C24B C19B C20B 110.1(10)
C24B C19B N8 110.6(9)
C20B C19B N8 104.8(8)
C19B C24B C23B 116.8(12)
C20B C21B C22B 108.3(12)
N9 C20B C21B 112.5(10)
N9 C20B C19B 104.3(9)
C21B C20B C19B 113.5(10)
C22B C23B C24B 112.9(15)
C23B C22B C21B 113.1(16)
O19 C38 C39 132.3(11)
O19 C38 C37 126.4(11)
C39 C38 C37 99.5(13)

loop_
_geom_bond_atom_site_label_1
_geom_bond_atom_site_label_2
_geom_bond_distance
Eu2 O11 2.461(4)
Eu2 O10 2.473(4)
Eu2 O17 2.500(4)
Eu2 O13 2.520(4)
Eu2 O14 2.524(4)
Eu2 O16 2.526(4)
Eu2 N8 2.543(4)
Eu2 N9 2.568(4)
Eu2 N11 2.593(4)
Eu2 N10 2.596(4)
Eu2 N12 2.910(6)
Eu2 N14 2.940(5)
O13 N13 1.269(6)
O14 N13 1.210(6)
O16 N14 1.261(6)
O17 N14 1.239(6)
O11 N12 1.243(6)
O10 N12 1.298(7)
O18 N14 1.219(6)
O15 N13 1.216(6)
O12 N12 1.207(6)
N11 C36 1.321(6)
N11 C32 1.353(6)
N9 C25 1.258(6)
N9 C20B 1.340(11)
N9 C20A 1.613(9)
N10 C30 1.328(6)
N10 C26 1.353(6)
N8 C31 1.255(7)
N8 C19A 1.455(8)
N8 C19B 1.699(12)
C35 C34 1.366(8)
C35 C36 1.395(7)
C26 C27 1.369(7)
C26 C25 1.455(7)
C32 C33 1.380(7)
C32 C31 1.449(7)
C33 C34 1.368(8)
C27 C28 1.363(8)
C30 C29 1.396(7)
C29 C28 1.376(9)
Eu1 O9 2.471(3)
Eu1 O7 2.498(3)
Eu1 O4 2.500(4)
Eu1 O2 2.508(3)
Eu1 O1 2.522(3)
Eu1 N1 2.548(4)
Eu1 N2 2.567(3)
Eu1 N3 2.582(3)
Eu1 N4 2.589(4)
Eu1 O5 2.604(3)
Eu1 N7 2.907(4)
Eu1 N5 2.934(4)
O1 N5 1.250(4)
O2 N5 1.278(5)
O3 N5 1.209(4)
O4 N6 1.262(5)
O5 N6 1.255(5)
O9 N7 1.262(5)
O7 N7 1.263(5)
O8 N7 1.209(5)
O6 N6 1.205(5)
N1 C13 1.275(6)
N1 C1 1.486(5)
N2 C7 1.265(5)
N2 C2 1.468(6)
N4 C18 1.340(5)
N4 C14 1.344(6)
N3 C12 1.324(6)
N3 C8 1.351(5)
C7 C8 1.463(6)
C8 C9 1.386(6)
C1 C2 1.520(6)
C1 C6 1.526(6)
C13 C14 1.465(6)
C14 C15 1.402(7)
C9 C10 1.372(7)
C11 C10 1.367(7)
C11 C12 1.377(6)
C2 C3 1.515(7)
C3 C4 1.532(7)
C6 C5 1.526(7)
C18 C17 1.370(7)
C5 C4 1.514(8)
C17 C16 1.368(9)
C15 C16 1.370(8)
C19A C24A 1.513(12)
C19A C20A 1.532(11)
C24A C23A 1.538(16)
C21A C22A 1.505(13)
C21A C20A 1.549(12)
C23A C22A 1.440(15)
C19B C24B 1.454(16)
C19B C20B 1.534(16)
C24B C23B 1.496(19)
C21B C20B 1.507(17)
C21B C22B 1.63(2)
C23B C22B 1.38(2)
C38 O19 1.168(10)
C38 C39 1.453(9)
C38 C37 1.458(9)

loop_
_geom_torsion_atom_site_label_1
_geom_torsion_atom_site_label_2
_geom_torsion_atom_site_label_3
_geom_torsion_atom_site_label_4
_geom_torsion
Eu2 O14 N13 O15 -179.5(7)
Eu2 O14 N13 O13 4.9(6)
Eu2 O13 N13 O14 -4.9(6)
Eu2 O13 N13 O15 179.4(6)
Eu2 O17 N14 O18 -176.8(5)
Eu2 O17 N14 O16 3.4(5)
Eu2 O16 N14 O18 176.9(5)
Eu2 O16 N14 O17 -3.4(5)
Eu2 O11 N12 O12 -173.3(6)
Eu2 O11 N12 O10 5.2(5)
Eu2 O10 N12 O12 173.4(6)
Eu2 O10 N12 O11 -5.2(5)
C30 N10 C26 C27 0.1(8)
Eu2 N10 C26 C27 178.5(4)
C30 N10 C26 C25 -178.5(5)
Eu2 N10 C26 C25 -0.1(6)
C36 N11 C32 C33 2.5(7)
Eu2 N11 C32 C33 -168.7(4)
C36 N11 C32 C31 -176.7(5)
Eu2 N11 C32 C31 12.0(6)
C20B N9 C25 C26 -166.9(7)
C20A N9 C25 C26 170.4(5)
Eu2 N9 C25 C26 2.5(6)
N10 C26 C25 N9 -1.6(7)
C27 C26 C25 N9 179.8(5)
N11 C32 C33 C34 -1.1(8)
C31 C32 C33 C34 178.1(5)
C32 N11 C36 C35 -1.6(8)
Eu2 N11 C36 C35 168.9(4)
C34 C35 C36 N11 -0.8(9)
C19A N8 C31 C32 161.4(6)
C19B N8 C31 C32 -157.0(7)
Eu2 N8 C31 C32 -8.9(8)
N11 C32 C31 N8 -2.5(8)
C33 C32 C31 N8 178.3(5)
N10 C26 C27 C28 0.5(9)
C25 C26 C27 C28 179.0(5)
C32 C33 C34 C35 -1.3(8)
C36 C35 C34 C33 2.2(9)
C26 N10 C30 C29 -1.2(9)
Eu2 N10 C30 C29 -179.5(5)
N10 C30 C29 C28 1.6(10)
C26 C27 C28 C29 0.0(10)
C30 C29 C28 C27 -1.0(10)
Eu1 O1 N5 O3 -174.6(4)
Eu1 O1 N5 O2 4.6(4)
Eu1 O2 N5 O3 174.6(4)
Eu1 O2 N5 O1 -4.6(4)
Eu1 O5 N6 O6 -175.6(5)
Eu1 O5 N6 O4 4.4(4)
Eu1 O4 N6 O6 175.3(5)
Eu1 O4 N6 O5 -4.7(5)
Eu1 O9 N7 O8 179.0(6)
Eu1 O9 N7 O7 -1.3(5)
Eu1 O7 N7 O8 -179.1(6)
Eu1 O7 N7 O9 1.3(5)
C2 N2 C7 C8 175.7(4)
Eu1 N2 C7 C8 -8.0(5)
C12 N3 C8 C9 3.6(6)
Eu1 N3 C8 C9 -170.6(3)
C12 N3 C8 C7 -175.7(4)
Eu1 N3 C8 C7 10.1(5)
N2 C7 C8 N3 -1.5(6)
N2 C7 C8 C9 179.2(4)
C13 N1 C1 C2 135.1(4)
Eu1 N1 C1 C2 -50.9(4)
C13 N1 C1 C6 10.7(6)
Eu1 N1 C1 C6 -175.3(3)
C1 N1 C13 C14 177.6(4)
Eu1 N1 C13 C14 3.7(5)
C18 N4 C14 C15 -0.3(7)
Eu1 N4 C14 C15 173.3(4)
C18 N4 C14 C13 179.5(4)
Eu1 N4 C14 C13 -7.0(5)
N1 C13 C14 N4 2.4(6)
N1 C13 C14 C15 -177.9(4)
N3 C8 C9 C10 -3.1(7)
C7 C8 C9 C10 176.1(4)
C12 C11 C10 C9 1.6(8)
C8 C9 C10 C11 0.4(7)
C7 N2 C2 C3 -88.1(5)
Eu1 N2 C2 C3 95.6(4)
C7 N2 C2 C1 149.7(4)
Eu1 N2 C2 C1 -26.6(5)
N1 C1 C2 N2 47.1(5)
C6 C1 C2 N2 175.7(4)
N1 C1 C2 C3 -73.4(4)
C6 C1 C2 C3 55.2(5)
N2 C2 C3 C4 -178.9(4)
C1 C2 C3 C4 -58.4(5)
N1 C1 C6 C5 70.7(6)
C2 C1 C6 C5 -52.0(6)
C8 N3 C12 C11 -1.4(7)
Eu1 N3 C12 C11 172.4(4)
C10 C11 C12 N3 -1.1(8)
C14 N4 C18 C17 -0.7(7)
Eu1 N4 C18 C17 -173.7(4)
C1 C6 C5 C4 52.1(6)
N4 C18 C17 C16 1.7(9)
N4 C14 C15 C16 0.0(8)
C13 C14 C15 C16 -179.7(5)
C6 C5 C4 C3 -54.0(6)
C2 C3 C4 C5 57.3(6)
C18 C17 C16 C15 -1.9(10)
C14 C15 C16 C17 1.1(10)
C31 N8 C19A C24A -84.4(8)
Eu2 N8 C19A C24A 85.2(8)
C31 N8 C19A C20A 152.9(6)
Eu2 N8 C19A C20A -37.5(8)
N8 C19A C24A C23A -171.3(8)
C20A C19A C24A C23A -53.8(11)
N8 C19A C20A C21A 179.3(6)
C24A C19A C20A C21A 53.5(10)
N8 C19A C20A N9 54.8(7)
C24A C19A C20A N9 -71.0(8)
C22A C21A C20A C19A -51.3(10)
C22A C21A C20A N9 69.1(9)
C25 N9 C20A C19A 137.2(6)
Eu2 N9 C20A C19A -54.1(7)
C25 N9 C20A C21A 15.0(9)
Eu2 N9 C20A C21A -176.3(5)
C19A C24A C23A C22A 52.5(14)
C24A C23A C22A C21A -52.0(14)
C20A C21A C22A C23A 52.0(12)
C31 N8 C19B C24B -31.1(12)
Eu2 N8 C19B C24B 177.6(8)
C31 N8 C19B C20B -149.7(7)
Eu2 N8 C19B C20B 59.0(8)
C20B C19B C24B C23B 50.1(16)
N8 C19B C24B C23B -65.2(15)
C25 N9 C20B C21B 76.3(10)
Eu2 N9 C20B C21B -92.3(11)
C25 N9 C20B C19B -160.3(7)
Eu2 N9 C20B C19B 31.2(11)
C22B C21B C20B N9 169.3(11)
C22B C21B C20B C19B 51.2(15)
C24B C19B C20B N9 -174.2(9)
N8 C19B C20B N9 -55.3(10)
C24B C19B C20B C21B -51.4(14)
N8 C19B C20B C21B 67.5(11)
C19B C24B C23B C22B -53(2)
C24B C23B C22B C21B 52(2)
C20B C21B C22B C23B -52.9(19)
